data_8103034
loop_
_publ_author_name
'In-Chul Hwang'
'Kwang Ha'

_publ_section_title
;
 Refinement of crystal structure of tetraaquamanganese(II) dichloride,
 Mn(H2O)4Cl2
;
_journal_issue 4
_journal_name_full 'Zeitschrift f\"ur Kristallographie - New Crystal Structures'
_journal_page_first 517
_journal_volume 224
_journal_year 2009
_chemical_formula_moiety 'Cl2 H8 Mn O4'
_chemical_formula_sum 'Cl2 H8 Mn O4'
_chemical_formula_weight 197.90
_chemical_name_systematic
; 
Tetraaquadichloromanganese(II)
;
_space_group_IT_number 14
_symmetry_cell_setting monoclinic
_symmetry_space_group_name_Hall '-P 2yn'
_symmetry_space_group_name_H-M 'P 1 21/n 1'
_atom_sites_solution_hydrogens geom
_atom_sites_solution_primary direct
_atom_sites_solution_secondary difmap
_audit_creation_method SHELXL-97
_cell_angle_alpha 90.00
_cell_angle_beta 99.776(7)
_cell_angle_gamma 90.00
_cell_formula_units_Z 4
_cell_length_a 6.186(3)
_cell_length_b 9.514(4)
_cell_length_c 11.194(5)
_cell_measurement_reflns_used 812
_cell_measurement_temperature 293(2)
_cell_measurement_theta_max 27.00
_cell_measurement_theta_min 2.83
_cell_volume 649.2(5)
_computing_cell_refinement 'SAINT (Bruker, 2000)'
_computing_data_collection 'SMART (Bruker, 2000)'
_computing_data_reduction 'SAINT (Bruker, 2000)'
_computing_molecular_graphics 'ORTEP-III (Farrugia, 1997)'
_computing_publication_material SHELXL97
_computing_structure_refinement 'SHELXL-97 (Sheldrick, 1997)'
_computing_structure_solution 'SHELXS-97 (Sheldrick, 1997)'
_diffrn_ambient_temperature 293(2)
_diffrn_measured_fraction_theta_full 0.990
_diffrn_measured_fraction_theta_max 0.990
_diffrn_measurement_device_type 'Bruker SMART 1000 CCD'
_diffrn_measurement_method '\f and \w scans'
_diffrn_radiation_monochromator graphite
_diffrn_radiation_source 'fine-focus sealed tube'
_diffrn_radiation_type MoK\a
_diffrn_radiation_wavelength 0.71073
_diffrn_reflns_av_R_equivalents 0.0134
_diffrn_reflns_av_sigmaI/netI 0.0145
_diffrn_reflns_limit_h_max 7
_diffrn_reflns_limit_h_min -4
_diffrn_reflns_limit_k_max 12
_diffrn_reflns_limit_k_min -12
_diffrn_reflns_limit_l_max 14
_diffrn_reflns_limit_l_min -14
_diffrn_reflns_number 3837
_diffrn_reflns_theta_full 27.16
_diffrn_reflns_theta_max 27.16
_diffrn_reflns_theta_min 2.83
_diffrn_standards_decay_% 0
_diffrn_standards_interval_count 0
_diffrn_standards_interval_time 0
_diffrn_standards_number 0
_exptl_absorpt_coefficient_mu 2.779
_exptl_absorpt_correction_T_max 1.000000
_exptl_absorpt_correction_T_min 0.885390
_exptl_absorpt_correction_type multi-scan
_exptl_absorpt_process_details SADABS
_exptl_crystal_colour colorless
_exptl_crystal_density_diffrn 2.025
_exptl_crystal_density_method 'not measured'
_exptl_crystal_description octahedron
_exptl_crystal_F_000 396
_exptl_crystal_size_max 0.20
_exptl_crystal_size_mid 0.18
_exptl_crystal_size_min 0.15
_refine_diff_density_max 0.316
_refine_diff_density_min -0.253
_refine_diff_density_rms 0.055
_refine_ls_extinction_method none
_refine_ls_goodness_of_fit_ref 1.061
_refine_ls_hydrogen_treatment refall
_refine_ls_matrix_type full
_refine_ls_number_parameters 96
_refine_ls_number_reflns 1422
_refine_ls_number_restraints 0
_refine_ls_restrained_S_all 1.061
_refine_ls_R_factor_all 0.0192
_refine_ls_R_factor_gt 0.0176
_refine_ls_shift/su_max 0.001
_refine_ls_shift/su_mean 0.000
_refine_ls_structure_factor_coef Fsqd
_refine_ls_weighting_details 'calc w=1/[\s^2^(Fo^2^)+(0.0288P)^2^+0.0491P] where P=(Fo^2^+2Fc^2^)/3'
_refine_ls_weighting_scheme calc
_refine_ls_wR_factor_gt 0.0456
_refine_ls_wR_factor_ref 0.0463
_reflns_number_gt 1331
_reflns_number_total 1422
_reflns_threshold_expression >2sigma(I)
_cod_data_source_file 710022.cff
_cod_data_source_block MnCl2(H2O)4
_cod_depositor_comments
;
The following automatic conversions were performed:
'_exptl_absorpt_correction_type' value 'Multi-scan' changed to
'multi-scan' according to
'/home/saulius/struct/CIF-dictionaries/cif_core.dic' dictionary named
'cif_core.dic' version 2.4.1 from 2010-06-29.

Automatic conversion script
Id: cif_fix_enum 1555 2011-01-17 13:19:09Z saulius 
;
_cod_original_cell_volume 649.3(5)
_cod_original_sg_symbol_H-M 'P 21/n'
_cod_database_code 8103034

loop_
_symmetry_equiv_pos_as_xyz
'x, y, z'
'-x+1/2, y+1/2, -z+1/2'
'-x, -y, -z'
'x-1/2, -y-1/2, z-1/2'

loop_
_atom_site_label
_atom_site_type_symbol
_atom_site_fract_x
_atom_site_fract_y
_atom_site_fract_z
_atom_site_U_iso_or_equiv
_atom_site_adp_type
_atom_site_occupancy
_atom_site_symmetry_multiplicity
_atom_site_calc_flag
_atom_site_refinement_flags
_atom_site_disorder_assembly
_atom_site_disorder_group
Mn1 Mn 0.98654(3) 0.328772(19) 0.232949(17) 0.02243(8) Uani 1 1 d . . .
Cl1 Cl 1.09410(6) 0.19266(4) 0.06116(3) 0.03177(10) Uani 1 1 d . . .
Cl2 Cl 1.03564(5) 0.13369(3) 0.38155(3) 0.02910(10) Uani 1 1 d . . .
O1 O 0.8676(2) 0.46123(13) 0.36884(11) 0.0377(3) Uani 1 1 d . . .
H1A H 0.862(3) 0.543(2) 0.3630(18) 0.057(6) Uiso 1 1 d . . .
H1B H 0.822(3) 0.432(2) 0.423(2) 0.062(7) Uiso 1 1 d . . .
O2 O 0.9590(2) 0.52595(13) 0.13252(11) 0.0402(3) Uani 1 1 d . . .
H2A H 0.853(4) 0.565(3) 0.114(2) 0.070(8) Uiso 1 1 d . . .
H2B H 1.054(4) 0.563(3) 0.111(2) 0.078(8) Uiso 1 1 d . . .
O3 O 1.33235(17) 0.38702(12) 0.30067(10) 0.0308(2) Uani 1 1 d . . .
H3A H 1.377(4) 0.360(2) 0.370(2) 0.064(7) Uiso 1 1 d . . .
H3B H 1.353(4) 0.463(2) 0.3000(19) 0.059(7) Uiso 1 1 d . . .
O4 O 0.64410(17) 0.27145(12) 0.15710(10) 0.0306(2) Uani 1 1 d . . .
H4A H 0.552(3) 0.298(2) 0.193(2) 0.056(6) Uiso 1 1 d . . .
H4B H 0.610(4) 0.299(2) 0.092(2) 0.052(6) Uiso 1 1 d . . .

loop_
_atom_site_aniso_label
_atom_site_aniso_U_11
_atom_site_aniso_U_22
_atom_site_aniso_U_33
_atom_site_aniso_U_23
_atom_site_aniso_U_13
_atom_site_aniso_U_12
Mn1 0.02114(13) 0.02330(13) 0.02309(12) 0.00022(7) 0.00444(8) -0.00028(7)
Cl1 0.0348(2) 0.03574(19) 0.02564(17) -0.00526(13) 0.00763(14) 0.00415(13)
Cl2 0.0342(2) 0.02694(18) 0.02592(17) 0.00386(12) 0.00452(13) -0.00018(13)
O1 0.0490(7) 0.0325(6) 0.0360(6) -0.0006(5) 0.0193(5) 0.0031(5)
O2 0.0385(7) 0.0350(6) 0.0495(7) 0.0153(5) 0.0146(6) 0.0056(5)
O3 0.0278(5) 0.0280(6) 0.0352(6) 0.0025(4) 0.0013(4) -0.0051(4)
O4 0.0233(5) 0.0408(6) 0.0275(5) 0.0044(4) 0.0037(4) 0.0010(4)

loop_
_atom_type_symbol
_atom_type_description
_atom_type_scat_dispersion_real
_atom_type_scat_dispersion_imag
_atom_type_scat_source
Cl Cl 0.1484 0.1585 'International Tables Vol C Tables 4.2.6.8 and 6.1.1.4'
H H 0.0000 0.0000 'International Tables Vol C Tables 4.2.6.8 and 6.1.1.4'
Mn Mn 0.3368 0.7283 'International Tables Vol C Tables 4.2.6.8 and 6.1.1.4'
O O 0.0106 0.0060 'International Tables Vol C Tables 4.2.6.8 and 6.1.1.4'

loop_
_geom_angle_atom_site_label_1
_geom_angle_atom_site_label_2
_geom_angle_atom_site_label_3
_geom_angle
_geom_angle_site_symmetry_1
_geom_angle_site_symmetry_3
_geom_angle_publ_flag
O2 Mn1 O1 81.79(6) . . ?
O2 Mn1 O4 91.62(5) . . ?
O1 Mn1 O4 89.75(5) . . ?
O2 Mn1 O3 86.99(5) . . ?
O1 Mn1 O3 92.13(5) . . ?
O4 Mn1 O3 177.48(4) . . ?
O2 Mn1 Cl2 169.06(4) . . ?
O1 Mn1 Cl2 88.98(5) . . ?
O4 Mn1 Cl2 94.20(3) . . ?
O3 Mn1 Cl2 87.51(4) . . ?
O2 Mn1 Cl1 93.26(5) . . ?
O1 Mn1 Cl1 173.74(3) . . ?
O4 Mn1 Cl1 86.54(4) . . ?
O3 Mn1 Cl1 91.44(4) . . ?
Cl2 Mn1 Cl1 96.32(4) . . ?
Mn1 O1 H1A 122.0(16) . . ?
Mn1 O1 H1B 123.4(17) . . ?
H1A O1 H1B 115(2) . . ?
Mn1 O2 H2A 123.6(18) . . ?
Mn1 O2 H2B 124.7(19) . . ?
H2A O2 H2B 112(3) . . ?
Mn1 O3 H3A 113.3(16) . . ?
Mn1 O3 H3B 113.5(17) . . ?
H3A O3 H3B 107(2) . . ?
Mn1 O4 H4A 116.8(15) . . ?
Mn1 O4 H4B 111.7(16) . . ?
H4A O4 H4B 106(2) . . ?

loop_
_geom_bond_atom_site_label_1
_geom_bond_atom_site_label_2
_geom_bond_distance
_geom_bond_site_symmetry_2
_geom_bond_publ_flag
Mn1 O2 2.1789(14) . ?
Mn1 O1 2.1963(13) . ?
Mn1 O4 2.2125(14) . ?
Mn1 O3 2.2153(14) . ?
Mn1 Cl2 2.4765(9) . ?
Mn1 Cl1 2.5005(9) . ?
O1 H1A 0.78(2) . ?
O1 H1B 0.76(2) . ?
O2 H2A 0.75(2) . ?
O2 H2B 0.76(3) . ?
O3 H3A 0.82(2) . ?
O3 H3B 0.74(2) . ?
O4 H4A 0.79(2) . ?
O4 H4B 0.77(2) . ?

loop_
_geom_hbond_atom_site_label_D
_geom_hbond_atom_site_label_H
_geom_hbond_atom_site_label_A
_geom_hbond_distance_DH
_geom_hbond_distance_HA
_geom_hbond_distance_DA
_geom_hbond_angle_DHA
_geom_hbond_site_symmetry_A
O1 H1A O4 0.78(2) 2.18(2) 2.966(2) 178(2) 2_655
O1 H1B Cl1 0.76(2) 2.56(2) 3.2981(16) 165(2) 4_566
O2 H2A Cl2 0.75(2) 2.50(2) 3.2055(19) 157(2) 2_655
O2 H2B Cl2 0.76(3) 2.61(3) 3.319(2) 155(2) 2_755
O3 H3A Cl1 0.82(2) 2.37(2) 3.1774(16) 165(2) 4_666
O3 H3B Cl2 0.74(2) 2.78(2) 3.3017(16) 130(2) 2_755
O3 H3B Cl1 0.74(2) 2.67(2) 3.2889(17) 144(2) 2_755
O4 H4A O3 0.79(2) 2.14(2) 2.9264(19) 173(2) 1_455
O4 H4B Cl2 0.77(2) 2.41(2) 3.1742(18) 173(2) 4_565
